data_1564141
loop_
_publ_author_name
'Berti, Beatrice'
'Bortoluzzi, Marco'
'Ceriotti, Alessandro'
'Cesari, Cristiana'
'Femoni, Cristina'
'Carmela Iapalucci, Maria'
'Zacchini, Stefano'

_publ_section_title
;
 Further insights into platinum carbonyl Chini clusters
;
_journal_name_full 'Inorganica Chimica Acta'
_journal_page_first 119904
_journal_paper_doi 10.1016/j.ica.2020.119904
_journal_volume 512
_journal_year 2020
_chemical_formula_sum 'C104 H106 N10 Pt5'
_chemical_formula_weight 2471.43
_space_group_crystal_system monoclinic
_space_group_IT_number 14
_space_group_name_Hall '-P 2ybc'
_space_group_name_H-M_alt 'P 1 21/c 1'
_atom_sites_solution_hydrogens geom
_audit_creation_method SHELXL-2014/7
_cell_angle_alpha 90
_cell_angle_beta 98.264(3)
_cell_angle_gamma 90
_cell_formula_units_Z 4
_cell_length_a 22.6369(17)
_cell_length_b 14.3468(10)
_cell_length_c 28.330(2)
_cell_measurement_reflns_used 9721
_cell_measurement_temperature 100(2)
_cell_measurement_theta_max 27.194
_cell_measurement_theta_min 2.309
_cell_volume 9105.1(11)
_computing_cell_refinement 'APEX2 (Bruker AXS, 2006)'
_computing_data_collection 'APEX2 (Bruker AXS, 2006)'
_computing_data_reduction 'SAINT (Bruker AXS, 2004)'
_computing_molecular_graphics 'SCHAKAL99 (Keller, 1999)'
_computing_publication_material 'XCIF (Bruker AXS, 2001)'
_computing_structure_refinement 'SHELXL-2014/7 (Sheldrick, 2014)'
_computing_structure_solution 'SHELXL-2014/7 (Sheldrick, 2014)'
_diffrn_ambient_temperature 100(2)
_diffrn_measured_fraction_theta_full 0.998
_diffrn_measured_fraction_theta_max 0.997
_diffrn_measurement_device_type 'PHOTON2 area detector'
_diffrn_measurement_method 'phi and omega scans'
_diffrn_radiation_type MoK\a
_diffrn_radiation_wavelength 0.71073
_diffrn_reflns_av_R_equivalents 0.0737
_diffrn_reflns_av_unetI/netI 0.0337
_diffrn_reflns_Laue_measured_fraction_full 0.998
_diffrn_reflns_Laue_measured_fraction_max 0.997
_diffrn_reflns_limit_h_max 27
_diffrn_reflns_limit_h_min -27
_diffrn_reflns_limit_k_max 17
_diffrn_reflns_limit_k_min -17
_diffrn_reflns_limit_l_max 34
_diffrn_reflns_limit_l_min -34
_diffrn_reflns_number 175320
_diffrn_reflns_point_group_measured_fraction_full 0.998
_diffrn_reflns_point_group_measured_fraction_max 0.997
_diffrn_reflns_theta_full 25.242
_diffrn_reflns_theta_max 26.000
_diffrn_reflns_theta_min 1.594
_diffrn_source 'fine-focus sealed tube'
_exptl_absorpt_coefficient_mu 7.708
_exptl_absorpt_correction_T_max 0.0867
_exptl_absorpt_correction_T_min 0.0271
_exptl_absorpt_correction_type empirical
_exptl_absorpt_process_details
;
 Data were corrected for Lorentz polarization and absorption
 effects (empirical absorption corrections SADABS).
 R(int) = 0.1812 (selected reflections only, before parameter refinement)
 R(int) = 0.0925 (selected reflections only, after parameter refinement)
;
_exptl_crystal_colour orange
_exptl_crystal_density_diffrn 1.803
_exptl_crystal_description prism
_exptl_crystal_F_000 4760
_exptl_crystal_size_max 0.210
_exptl_crystal_size_mid 0.180
_exptl_crystal_size_min 0.160
_refine_diff_density_max 2.984
_refine_diff_density_min -4.145
_refine_diff_density_rms 0.253
_refine_ls_extinction_coef .
_refine_ls_extinction_method none
_refine_ls_goodness_of_fit_ref 1.240
_refine_ls_hydrogen_treatment constr
_refine_ls_matrix_type full
_refine_ls_number_parameters 1070
_refine_ls_number_reflns 17825
_refine_ls_number_restraints 803
_refine_ls_restrained_S_all 1.215
_refine_ls_R_factor_all 0.0678
_refine_ls_R_factor_gt 0.0610
_refine_ls_shift/su_max 0.002
_refine_ls_shift/su_mean 0.000
_refine_ls_structure_factor_coef Fsqd
_refine_ls_weighting_details 'w=1/[\s^2^(Fo^2^)+325.4625P] where P=(Fo^2^+2Fc^2^)/3'
_refine_ls_weighting_scheme calc
_refine_ls_wR_factor_gt 0.1394
_refine_ls_wR_factor_ref 0.1440
_reflns_Friedel_coverage 0.000
_reflns_Friedel_fraction_full .
_reflns_Friedel_fraction_max .
_reflns_number_gt 16276
_reflns_number_total 17825
_reflns_threshold_expression 'I > 2\s(I)'
_cod_data_source_file 5.cif
_cod_data_source_block 5
_cod_original_cell_volume 9105.2(12)
_cod_original_sg_symbol_H-M 'P 21/c'
_cod_database_code 1564141
_shelx_shelxl_version_number 2014/7
_shelx_space_group_comment
;
The symmetry employed for this shelxl refinement is uniquely defined
by the following loop, which should always be used as a source of
symmetry information in preference to the above space-group names.
They are only intended as comments.
;
_shelx_estimated_absorpt_t_min 0.294
_shelx_estimated_absorpt_t_max 0.372

loop_
_space_group_symop_operation_xyz
'x, y, z'
'-x, y+1/2, -z+1/2'
'-x, -y, -z'
'x, -y-1/2, z-1/2'

loop_
_atom_site_label
_atom_site_type_symbol
_atom_site_fract_x
_atom_site_fract_y
_atom_site_fract_z
_atom_site_U_iso_or_equiv
_atom_site_adp_type
_atom_site_occupancy
_atom_site_site_symmetry_order
_atom_site_calc_flag
_atom_site_refinement_flags_posn
_atom_site_refinement_flags_adp
_atom_site_refinement_flags_occupancy
_atom_site_disorder_assembly
_atom_site_disorder_group
Pt1 Pt 0.81771(2) 0.51677(3) 0.70233(2) 0.02228(11) Uani 1 1 d . . . . .
Pt2 Pt 0.75144(2) 0.36171(3) 0.69198(2) 0.02322(11) Uani 1 1 d . . . . .
Pt3 Pt 0.79301(2) 0.44038(3) 0.61635(2) 0.02277(11) Uani 1 1 d . . . . .
Pt4 Pt 0.67767(2) 0.35637(3) 0.60373(2) 0.02588(12) Uani 1 1 d . . . . .
Pt5 Pt 0.77517(2) 0.24454(3) 0.61790(2) 0.02218(11) Uani 1 1 d . . . . .
N1 N 0.8843(5) 0.6549(8) 0.7738(4) 0.035(3) Uani 1 1 d . U . . .
C11 C 0.8597(5) 0.6057(10) 0.7459(5) 0.032(3) Uani 1 1 d . U . . .
C12 C 0.9145(7) 0.7107(11) 0.8104(5) 0.040(4) Uani 1 1 d . U . . .
C13 C 0.9672(7) 0.6745(13) 0.8363(5) 0.047(4) Uani 1 1 d . U . . .
C14 C 0.9951(8) 0.7319(16) 0.8722(6) 0.063(5) Uani 1 1 d . U . . .
H14 H 1.0310 0.7117 0.8909 0.076 Uiso 1 1 calc R U . . .
C15 C 0.9712(11) 0.8189(17) 0.8813(7) 0.076(6) Uani 1 1 d . U . . .
H15 H 0.9911 0.8567 0.9062 0.091 Uiso 1 1 calc R U . . .
C16 C 0.9206(10) 0.8502(13) 0.8552(6) 0.063(5) Uani 1 1 d . U . . .
H16 H 0.9049 0.9092 0.8622 0.076 Uiso 1 1 calc R U . . .
C17 C 0.8909(8) 0.7963(11) 0.8179(5) 0.045(4) Uani 1 1 d . U . . .
C18 C 0.9909(8) 0.5810(15) 0.8261(6) 0.060(5) Uani 1 1 d . U . . .
H18A H 1.0294 0.5711 0.8461 0.090 Uiso 1 1 calc R U . . .
H18B H 0.9962 0.5775 0.7924 0.090 Uiso 1 1 calc R U . . .
H18C H 0.9627 0.5328 0.8331 0.090 Uiso 1 1 calc R U . . .
C19 C 0.8354(10) 0.8297(12) 0.7890(6) 0.062(5) Uani 1 1 d . U . . .
H19A H 0.8396 0.8268 0.7551 0.093 Uiso 1 1 calc R U . . .
H19B H 0.8278 0.8942 0.7978 0.093 Uiso 1 1 calc R U . . .
H19C H 0.8020 0.7902 0.7951 0.093 Uiso 1 1 calc R U . . .
N2 N 0.7724(5) 0.4340(8) 0.7927(4) 0.033(2) Uani 1 1 d . U . . .
C21 C 0.7789(6) 0.4385(9) 0.7499(5) 0.028(3) Uani 1 1 d . U . . .
C22 C 0.7972(6) 0.4962(9) 0.8291(5) 0.032(3) Uani 1 1 d . U . . .
C23 C 0.8491(7) 0.4708(10) 0.8580(5) 0.036(3) Uani 1 1 d . U . . .
C24 C 0.8725(7) 0.5339(10) 0.8936(5) 0.034(3) Uani 1 1 d . U . . .
H24 H 0.9088 0.5189 0.9133 0.041 Uiso 1 1 calc R U . . .
C25 C 0.8447(7) 0.6168(10) 0.9008(5) 0.035(3) Uani 1 1 d . U . . .
H25 H 0.8611 0.6580 0.9256 0.042 Uiso 1 1 calc R U . . .
C26 C 0.7923(7) 0.6390(10) 0.8715(5) 0.038(3) Uani 1 1 d . U . . .
H26 H 0.7730 0.6964 0.8762 0.045 Uiso 1 1 calc R U . . .
C27 C 0.7671(7) 0.5798(10) 0.8352(5) 0.038(3) Uani 1 1 d . U . . .
C28 C 0.8800(7) 0.3814(11) 0.8511(5) 0.044(4) Uani 1 1 d . U . . .
H28A H 0.8520 0.3295 0.8519 0.065 Uiso 1 1 calc R U . . .
H28B H 0.9137 0.3735 0.8767 0.065 Uiso 1 1 calc R U . . .
H28C H 0.8947 0.3822 0.8202 0.065 Uiso 1 1 calc R U . . .
C29 C 0.7117(8) 0.6044(14) 0.8021(6) 0.060(5) Uani 1 1 d . U . . .
H29A H 0.6813 0.5564 0.8039 0.089 Uiso 1 1 calc R U . . .
H29B H 0.7208 0.6082 0.7694 0.089 Uiso 1 1 calc R U . . .
H29C H 0.6966 0.6648 0.8114 0.089 Uiso 1 1 calc R U . . .
N3 N 0.8809(5) 0.2553(8) 0.7023(4) 0.030(2) Uani 1 1 d . U . . .
C31 C 0.8377(5) 0.2649(9) 0.6761(5) 0.028(3) Uani 1 1 d . U . . .
C32 C 0.9270(6) 0.2434(10) 0.7395(4) 0.030(3) Uani 1 1 d . U . . .
C33 C 0.9293(8) 0.1585(11) 0.7643(4) 0.041(4) Uani 1 1 d . U . . .
C34 C 0.9776(9) 0.1451(11) 0.7990(6) 0.060(5) Uani 1 1 d . U . . .
H34 H 0.9807 0.0886 0.8167 0.072 Uiso 1 1 calc R U . . .
C35 C 1.0213(8) 0.2113(12) 0.8086(6) 0.059(5) Uani 1 1 d . U . . .
H35 H 1.0546 0.1993 0.8323 0.070 Uiso 1 1 calc R U . . .
C36 C 1.0177(7) 0.2954(13) 0.7845(6) 0.051(4) Uani 1 1 d . U . . .
H36 H 1.0480 0.3409 0.7922 0.061 Uiso 1 1 calc R U . . .
C37 C 0.9697(6) 0.3137(10) 0.7487(4) 0.032(3) Uani 1 1 d . U . . .
C38 C 0.8838(9) 0.0862(11) 0.7509(6) 0.057(5) Uani 1 1 d . U . . .
H38A H 0.8440 0.1145 0.7472 0.086 Uiso 1 1 calc R U . . .
H38B H 0.8867 0.0385 0.7759 0.086 Uiso 1 1 calc R U . . .
H38C H 0.8904 0.0574 0.7207 0.086 Uiso 1 1 calc R U . . .
C39 C 0.9642(7) 0.4021(12) 0.7213(6) 0.047(4) Uani 1 1 d . U . . .
H39A H 1.0000 0.4401 0.7305 0.070 Uiso 1 1 calc R U . . .
H39B H 0.9290 0.4363 0.7282 0.070 Uiso 1 1 calc R U . . .
H39C H 0.9601 0.3883 0.6871 0.070 Uiso 1 1 calc R U . . .
N4 N 0.8596(4) 0.6213(7) 0.6158(4) 0.028(2) Uani 1 1 d . U . . .
C41 C 0.8378(6) 0.5578(8) 0.6361(4) 0.026(3) Uani 1 1 d . U . . .
C42 C 0.8601(6) 0.6266(9) 0.5657(4) 0.028(3) Uani 1 1 d . U . . .
C43 C 0.8089(6) 0.6647(8) 0.5367(5) 0.028(3) Uani 1 1 d . U . . .
C44 C 0.8136(7) 0.6740(9) 0.4880(5) 0.035(3) Uani 1 1 d . U . . .
H44 H 0.7809 0.7005 0.4676 0.042 Uiso 1 1 calc R U . . .
C45 C 0.8621(7) 0.6471(10) 0.4684(5) 0.039(3) Uani 1 1 d . U . . .
H45 H 0.8632 0.6547 0.4352 0.047 Uiso 1 1 calc R U . . .
C46 C 0.9103(6) 0.6081(9) 0.4980(5) 0.034(3) Uani 1 1 d . U . . .
H46 H 0.9443 0.5875 0.4848 0.040 Uiso 1 1 calc R U . . .
C47 C 0.9091(6) 0.5990(9) 0.5466(5) 0.031(3) Uani 1 1 d . U . . .
C48 C 0.7559(6) 0.6923(10) 0.5571(5) 0.038(3) Uani 1 1 d . U . . .
H48A H 0.7662 0.7431 0.5800 0.057 Uiso 1 1 calc R U . . .
H48B H 0.7410 0.6389 0.5735 0.057 Uiso 1 1 calc R U . . .
H48C H 0.7250 0.7135 0.5316 0.057 Uiso 1 1 calc R U . . .
C49 C 0.9614(7) 0.5571(10) 0.5788(5) 0.039(3) Uani 1 1 d . U . . .
H49A H 0.9801 0.6049 0.6008 0.058 Uiso 1 1 calc R U . . .
H49B H 0.9906 0.5334 0.5595 0.058 Uiso 1 1 calc R U . . .
H49C H 0.9473 0.5058 0.5972 0.058 Uiso 1 1 calc R U . . .
N5 N 0.6468(6) 0.5238(8) 0.6671(4) 0.040(3) Uani 1 1 d . U . . .
C51 C 0.6675(6) 0.4616(9) 0.6488(5) 0.034(3) Uani 1 1 d . U . . .
C52 C 0.6162(6) 0.5936(11) 0.6869(5) 0.041(4) Uani 1 1 d . U . . .
C53 C 0.5656(7) 0.5695(12) 0.7049(7) 0.052(4) Uani 1 1 d . U . . .
C54 C 0.5333(9) 0.6400(15) 0.7223(9) 0.078(6) Uani 1 1 d . U . . .
H54 H 0.4973 0.6258 0.7343 0.093 Uiso 1 1 calc R U . . .
C55 C 0.5532(10) 0.7324(15) 0.7222(9) 0.080(6) Uani 1 1 d . U . . .
H55 H 0.5303 0.7808 0.7336 0.096 Uiso 1 1 calc R U . . .
C56 C 0.6049(8) 0.7526(12) 0.7061(7) 0.056(4) Uani 1 1 d . U . . .
H56 H 0.6180 0.8155 0.7068 0.067 Uiso 1 1 calc R U . . .
C57 C 0.6395(7) 0.6844(11) 0.6885(5) 0.044(4) Uani 1 1 d . U . . .
C58 C 0.5459(8) 0.4686(13) 0.7035(8) 0.061(5) Uani 1 1 d . U . . .
H58A H 0.5369 0.4480 0.6703 0.092 Uiso 1 1 calc R U . . .
H58B H 0.5101 0.4625 0.7190 0.092 Uiso 1 1 calc R U . . .
H58C H 0.5779 0.4299 0.7203 0.092 Uiso 1 1 calc R U . . .
C59 C 0.6964(8) 0.7097(11) 0.6718(6) 0.053(4) Uani 1 1 d . U . . .
H59A H 0.6882 0.7342 0.6392 0.079 Uiso 1 1 calc R U . . .
H59B H 0.7218 0.6543 0.6722 0.079 Uiso 1 1 calc R U . . .
H59C H 0.7169 0.7574 0.6929 0.079 Uiso 1 1 calc R U . . .
N6 N 0.6932(5) 0.2061(9) 0.7437(4) 0.041(3) Uani 1 1 d . U . . .
C61 C 0.7123(6) 0.2657(10) 0.7237(5) 0.032(3) Uani 1 1 d . U . . .
C62 C 0.6673(6) 0.1366(12) 0.7687(5) 0.040(3) Uani 1 1 d . U . . .
C63 C 0.6764(9) 0.0443(12) 0.7586(6) 0.057(5) Uani 1 1 d . U . . .
C64 C 0.6511(10) -0.0226(14) 0.7851(6) 0.065(5) Uani 1 1 d . U . . .
H64 H 0.6562 -0.0870 0.7790 0.078 Uiso 1 1 calc R U . . .
C65 C 0.6181(9) 0.0052(17) 0.8209(7) 0.072(6) Uani 1 1 d . U . . .
H65 H 0.5997 -0.0402 0.8383 0.086 Uiso 1 1 calc R U . . .
C66 C 0.6126(9) 0.0963(17) 0.8305(8) 0.073(6) Uani 1 1 d . U . . .
H66 H 0.5910 0.1142 0.8555 0.087 Uiso 1 1 calc R U . . .
C67 C 0.6373(8) 0.1645(14) 0.8052(6) 0.058(5) Uani 1 1 d . U . . .
C68 C 0.7113(12) 0.0159(16) 0.7193(8) 0.085(7) Uani 1 1 d . U . . .
H68A H 0.7284 -0.0463 0.7261 0.127 Uiso 1 1 calc R U . . .
H68B H 0.7436 0.0608 0.7175 0.127 Uiso 1 1 calc R U . . .
H68C H 0.6847 0.0147 0.6888 0.127 Uiso 1 1 calc R U . . .
C69 C 0.6312(10) 0.2651(16) 0.8161(8) 0.078(6) Uani 1 1 d . U . . .
H69A H 0.6703 0.2954 0.8182 0.117 Uiso 1 1 calc R U . . .
H69B H 0.6158 0.2719 0.8465 0.117 Uiso 1 1 calc R U . . .
H69C H 0.6035 0.2945 0.7907 0.117 Uiso 1 1 calc R U . . .
N7 N 0.5592(5) 0.3655(10) 0.5361(5) 0.050(4) Uani 1 1 d . U . . .
C71 C 0.6026(6) 0.3650(10) 0.5630(5) 0.039(4) Uani 1 1 d . U . . .
C72 C 0.5068(7) 0.3647(13) 0.5033(5) 0.047(4) Uani 1 1 d . U . . .
C73 C 0.5095(7) 0.3233(15) 0.4595(6) 0.059(5) Uani 1 1 d . U . . .
C74 C 0.4566(7) 0.3257(15) 0.4270(6) 0.063(5) Uani 1 1 d . U . . .
H74 H 0.4561 0.2987 0.3964 0.076 Uiso 1 1 calc R U . . .
C75 C 0.4065(8) 0.3654(15) 0.4382(6) 0.060(5) Uani 1 1 d . U . . .
H75 H 0.3717 0.3670 0.4151 0.072 Uiso 1 1 calc R U . . .
C76 C 0.4049(7) 0.4044(14) 0.4833(6) 0.056(4) Uani 1 1 d . U . . .
H76 H 0.3688 0.4300 0.4911 0.068 Uiso 1 1 calc R U . . .
C77 C 0.4563(6) 0.4053(13) 0.5162(6) 0.047(4) Uani 1 1 d . U . . .
C78 C 0.5666(8) 0.2840(15) 0.4464(7) 0.066(5) Uani 1 1 d . U . . .
H78A H 0.5602 0.2646 0.4129 0.099 Uiso 1 1 calc R U . . .
H78B H 0.5789 0.2300 0.4666 0.099 Uiso 1 1 calc R U . . .
H78C H 0.5978 0.3317 0.4511 0.099 Uiso 1 1 calc R U . . .
C79 C 0.4570(7) 0.4455(15) 0.5655(6) 0.058(5) Uani 1 1 d . U . . .
H79A H 0.4642 0.3956 0.5892 0.087 Uiso 1 1 calc R U . . .
H79B H 0.4184 0.4749 0.5677 0.087 Uiso 1 1 calc R U . . .
H79C H 0.4888 0.4922 0.5715 0.087 Uiso 1 1 calc R U . . .
N8 N 0.6768(5) 0.1963(7) 0.5351(4) 0.033(3) Uani 1 1 d . U . . .
C81 C 0.7017(6) 0.2448(8) 0.5678(4) 0.028(3) Uani 1 1 d . U . . .
C82 C 0.6996(6) 0.1108(10) 0.5191(4) 0.032(3) Uani 1 1 d . U . . .
C83 C 0.6905(7) 0.0285(11) 0.5430(5) 0.040(3) Uani 1 1 d . U . . .
C84 C 0.7115(8) -0.0524(10) 0.5260(6) 0.047(4) Uani 1 1 d . U . . .
H84 H 0.7060 -0.1092 0.5421 0.057 Uiso 1 1 calc R U . . .
C85 C 0.7402(7) -0.0543(11) 0.4866(5) 0.045(4) Uani 1 1 d . U . . .
H85 H 0.7543 -0.1116 0.4756 0.054 Uiso 1 1 calc R U . . .
C86 C 0.7484(7) 0.0275(11) 0.4631(6) 0.042(4) Uani 1 1 d . U . . .
H86 H 0.7687 0.0270 0.4361 0.050 Uiso 1 1 calc R U . . .
C87 C 0.7271(6) 0.1105(10) 0.4789(5) 0.037(3) Uani 1 1 d . U . . .
C88 C 0.6576(9) 0.0324(13) 0.5859(6) 0.058(5) Uani 1 1 d . U . . .
H88A H 0.6504 -0.0312 0.5965 0.086 Uiso 1 1 calc R U . . .
H88B H 0.6194 0.0644 0.5772 0.086 Uiso 1 1 calc R U . . .
H88C H 0.6818 0.0663 0.6119 0.086 Uiso 1 1 calc R U . . .
C89 C 0.7368(8) 0.2002(11) 0.4529(6) 0.049(4) Uani 1 1 d . U . . .
H89A H 0.6981 0.2265 0.4394 0.074 Uiso 1 1 calc R U . . .
H89B H 0.7603 0.1874 0.4272 0.074 Uiso 1 1 calc R U . . .
H89C H 0.7582 0.2448 0.4754 0.074 Uiso 1 1 calc R U . . .
N9 N 0.8405(5) 0.0733(8) 0.5865(4) 0.031(2) Uani 1 1 d . U . . .
C91 C 0.8136(5) 0.1358(9) 0.5972(4) 0.027(3) Uani 1 1 d . U . . .
C92 C 0.8729(6) -0.0023(8) 0.5719(4) 0.026(3) Uani 1 1 d . U . . .
C93 C 0.8719(5) -0.0856(9) 0.5984(4) 0.026(3) Uani 1 1 d . U . . .
C94 C 0.9049(6) -0.1585(9) 0.5841(5) 0.033(3) Uani 1 1 d . U . . .
H94 H 0.9058 -0.2161 0.6007 0.039 Uiso 1 1 calc R U . . .
C95 C 0.9364(6) -0.1500(9) 0.5463(5) 0.033(3) Uani 1 1 d . U . . .
H95 H 0.9583 -0.2017 0.5370 0.040 Uiso 1 1 calc R U . . .
C96 C 0.9366(6) -0.0661(9) 0.5214(5) 0.030(3) Uani 1 1 d . U . . .
H96 H 0.9590 -0.0605 0.4957 0.036 Uiso 1 1 calc R U . . .
C97 C 0.9041(5) 0.0089(9) 0.5344(4) 0.024(2) Uani 1 1 d . U . . .
C98 C 0.8344(7) -0.0929(10) 0.6371(5) 0.038(3) Uani 1 1 d . U . . .
H98A H 0.8340 -0.1577 0.6481 0.057 Uiso 1 1 calc R U . . .
H98B H 0.7936 -0.0731 0.6251 0.057 Uiso 1 1 calc R U . . .
H98C H 0.8509 -0.0528 0.6638 0.057 Uiso 1 1 calc R U . . .
C99 C 0.9041(7) 0.1004(10) 0.5084(5) 0.038(3) Uani 1 1 d . U . . .
H99A H 0.8629 0.1178 0.4959 0.057 Uiso 1 1 calc R U . . .
H99B H 0.9273 0.0942 0.4819 0.057 Uiso 1 1 calc R U . . .
H99C H 0.9220 0.1486 0.5304 0.057 Uiso 1 1 calc R U . . .
N10 N 0.8082(5) 0.4228(8) 0.5108(4) 0.035(3) Uani 1 1 d . U . . .
C101 C 0.8015(6) 0.4306(9) 0.5503(5) 0.033(3) Uani 1 1 d . U . . .
C102 C 0.8161(6) 0.4115(8) 0.4637(4) 0.026(3) Uani 1 1 d . U . . .
C103 C 0.8681(6) 0.3727(9) 0.4534(5) 0.033(3) Uani 1 1 d . U . . .
C104 C 0.8734(8) 0.3612(12) 0.4061(7) 0.053(4) Uani 1 1 d . U . . .
H104 H 0.9090 0.3355 0.3975 0.064 Uiso 1 1 calc R U . . .
C105 C 0.8288(9) 0.3858(14) 0.3716(6) 0.059(5) Uani 1 1 d . U . . .
H105 H 0.8332 0.3749 0.3393 0.070 Uiso 1 1 calc R U . . .
C106 C 0.7775(8) 0.4261(13) 0.3819(5) 0.052(4) Uani 1 1 d . U . . .
H106 H 0.7475 0.4451 0.3568 0.062 Uiso 1 1 calc R U . . .
C107 C 0.7693(6) 0.4391(10) 0.4289(5) 0.035(3) Uani 1 1 d . U . . .
C108 C 0.9168(8) 0.3470(10) 0.4930(7) 0.053(4) Uani 1 1 d . U . . .
H10A H 0.9366 0.4037 0.5065 0.080 Uiso 1 1 calc R U . . .
H10B H 0.9460 0.3071 0.4804 0.080 Uiso 1 1 calc R U . . .
H10C H 0.8996 0.3134 0.5179 0.080 Uiso 1 1 calc R U . . .
C109 C 0.7136(7) 0.4805(13) 0.4427(6) 0.054(4) Uani 1 1 d . U . . .
H10D H 0.6857 0.4951 0.4139 0.081 Uiso 1 1 calc R U . . .
H10E H 0.7235 0.5378 0.4610 0.081 Uiso 1 1 calc R U . . .
H10F H 0.6951 0.4359 0.4622 0.081 Uiso 1 1 calc R U . . .
C201 C 0.5154(8) 0.4390(15) 0.9158(6) 0.130(6) Uani 1 1 d DG U . . .
C202 C 0.5754(8) 0.4622(15) 0.9187(6) 0.125(6) Uani 1 1 d DG U . . .
H202 H 0.6005 0.4604 0.9486 0.150 Uiso 1 1 calc R U . . .
C203 C 0.5988(7) 0.4878(14) 0.8778(8) 0.120(6) Uani 1 1 d G U . . .
H203 H 0.6398 0.5036 0.8798 0.144 Uiso 1 1 calc R U . . .
C204 C 0.5621(10) 0.4903(15) 0.8341(6) 0.122(6) Uani 1 1 d G U . . .
H204 H 0.5780 0.5078 0.8061 0.146 Uiso 1 1 calc R U . . .
C205 C 0.5020(9) 0.4672(15) 0.8312(6) 0.122(6) Uani 1 1 d G U . . .
H205 H 0.4769 0.4689 0.8013 0.146 Uiso 1 1 calc R U . . .
C206 C 0.4787(7) 0.4415(15) 0.8721(7) 0.128(6) Uani 1 1 d DG U . . .
H206 H 0.4377 0.4257 0.8701 0.154 Uiso 1 1 calc R U . . .
C207 C 0.4891(13) 0.414(3) 0.9598(9) 0.150(10) Uani 1 1 d D U . . .
H20A H 0.4584 0.3664 0.9521 0.225 Uiso 1 1 calc R U . . .
H20B H 0.4711 0.4701 0.9719 0.225 Uiso 1 1 calc DR U . . .
H20C H 0.5206 0.3908 0.9843 0.225 Uiso 1 1 calc DR U . . .
C301 C 0.4901(7) 0.2180(14) 0.6325(6) 0.109(5) Uani 1 1 d DG U . . .
C302 C 0.4421(8) 0.2521(14) 0.6528(5) 0.112(5) Uani 1 1 d DG U . . .
H302 H 0.4475 0.2708 0.6853 0.134 Uiso 1 1 calc R U . . .
C303 C 0.3861(7) 0.2590(14) 0.6255(7) 0.117(6) Uani 1 1 d G U . . .
H303 H 0.3533 0.2824 0.6393 0.141 Uiso 1 1 calc R U . . .
C304 C 0.3781(7) 0.2318(15) 0.5779(7) 0.119(6) Uani 1 1 d G U . . .
H304 H 0.3399 0.2365 0.5593 0.142 Uiso 1 1 calc R U . . .
C305 C 0.4262(9) 0.1976(14) 0.5576(5) 0.119(6) Uani 1 1 d G U . . .
H305 H 0.4207 0.1790 0.5251 0.143 Uiso 1 1 calc R U . . .
C306 C 0.4821(8) 0.1907(14) 0.5849(6) 0.115(5) Uani 1 1 d DG U . . .
H306 H 0.5150 0.1674 0.5710 0.138 Uiso 1 1 calc R U . . .
C307 C 0.5509(9) 0.209(2) 0.6620(8) 0.107(7) Uani 1 1 d D U . . .
H30A H 0.5813 0.2342 0.6442 0.160 Uiso 1 1 calc R U . . .
H30B H 0.5593 0.1428 0.6690 0.160 Uiso 1 1 calc R U . . .
H30C H 0.5515 0.2432 0.6919 0.160 Uiso 1 1 calc R U . . .

loop_
_atom_site_aniso_label
_atom_site_aniso_U_11
_atom_site_aniso_U_22
_atom_site_aniso_U_33
_atom_site_aniso_U_23
_atom_site_aniso_U_13
_atom_site_aniso_U_12
Pt1 0.0245(2) 0.0197(2) 0.0201(2) -0.00433(17) -0.00551(17) 0.00080(17)
Pt2 0.0241(2) 0.0224(2) 0.0219(2) -0.00546(18) -0.00117(17) -0.00153(18)
Pt3 0.0274(2) 0.0196(2) 0.0192(2) -0.00301(17) -0.00403(17) -0.00151(18)
Pt4 0.0206(2) 0.0265(2) 0.0278(2) -0.01256(19) -0.00578(18) 0.00498(18)
Pt5 0.0210(2) 0.0196(2) 0.0244(2) -0.00614(17) -0.00170(17) 0.00279(17)
N1 0.039(6) 0.040(6) 0.024(5) -0.013(5) 0.001(5) -0.013(5)
C11 0.019(6) 0.037(7) 0.035(7) -0.005(6) -0.011(5) -0.002(5)
C12 0.056(9) 0.044(8) 0.020(6) -0.007(6) 0.001(6) -0.033(7)
C13 0.037(8) 0.080(11) 0.024(7) -0.006(7) 0.007(6) -0.033(8)
C14 0.055(10) 0.108(15) 0.027(7) -0.003(9) 0.007(7) -0.048(10)
C15 0.101(15) 0.091(14) 0.039(9) -0.021(10) 0.020(10) -0.062(13)
C16 0.105(14) 0.051(10) 0.038(9) -0.015(8) 0.026(9) -0.043(10)
C17 0.079(11) 0.035(8) 0.023(6) -0.004(6) 0.014(7) -0.031(8)
C18 0.041(9) 0.090(15) 0.047(10) -0.004(10) 0.002(8) -0.006(9)
C19 0.109(16) 0.032(9) 0.051(10) -0.001(7) 0.031(11) -0.009(9)
N2 0.038(6) 0.025(6) 0.034(6) -0.009(5) 0.000(5) -0.006(5)
C21 0.033(7) 0.019(6) 0.031(7) -0.011(5) -0.001(5) -0.010(5)
C22 0.041(7) 0.030(7) 0.025(6) -0.006(5) 0.006(5) -0.002(6)
C23 0.053(8) 0.030(7) 0.024(6) -0.001(5) 0.007(6) -0.002(6)
C24 0.042(8) 0.035(7) 0.024(6) -0.002(5) 0.001(6) -0.009(6)
C25 0.049(8) 0.030(7) 0.026(6) -0.004(5) 0.007(6) -0.012(6)
C26 0.058(9) 0.027(7) 0.031(7) -0.001(6) 0.017(6) 0.001(6)
C27 0.045(8) 0.040(8) 0.029(7) 0.003(6) 0.008(6) -0.004(6)
C28 0.054(10) 0.039(8) 0.037(8) -0.008(7) 0.003(7) 0.001(7)
C29 0.057(11) 0.063(12) 0.053(10) -0.003(9) -0.013(8) 0.011(9)
N3 0.025(5) 0.033(6) 0.028(5) -0.004(5) -0.011(4) 0.006(4)
C31 0.018(6) 0.023(6) 0.043(7) -0.004(5) 0.004(5) -0.004(5)
C32 0.032(7) 0.037(7) 0.020(6) -0.007(5) -0.003(5) 0.011(6)
C33 0.070(10) 0.039(8) 0.014(6) -0.002(5) 0.003(6) 0.011(7)
C34 0.099(13) 0.034(8) 0.036(8) -0.010(7) -0.024(8) 0.029(9)
C35 0.067(11) 0.053(10) 0.044(9) -0.016(8) -0.031(8) 0.032(9)
C36 0.036(8) 0.062(10) 0.049(9) -0.028(8) -0.015(7) 0.023(7)
C37 0.031(7) 0.038(7) 0.024(6) -0.010(5) -0.001(5) 0.019(6)
C38 0.105(15) 0.027(8) 0.036(8) 0.004(6) 0.002(9) -0.015(9)
C39 0.046(9) 0.049(9) 0.045(9) -0.002(7) 0.005(7) 0.003(7)
N4 0.019(5) 0.024(5) 0.037(6) -0.005(5) -0.012(4) -0.007(4)
C41 0.032(7) 0.021(6) 0.019(6) -0.002(5) -0.014(5) 0.002(5)
C42 0.030(6) 0.026(6) 0.026(6) -0.001(5) -0.007(5) -0.006(5)
C43 0.034(7) 0.016(6) 0.033(7) 0.000(5) -0.005(5) 0.002(5)
C44 0.043(8) 0.028(7) 0.029(7) 0.010(5) -0.009(6) 0.000(6)
C45 0.055(9) 0.030(7) 0.030(7) 0.008(6) 0.003(6) -0.005(6)
C46 0.036(7) 0.028(7) 0.038(7) -0.001(6) 0.010(6) -0.008(6)
C47 0.035(7) 0.019(6) 0.034(7) -0.001(5) -0.007(6) -0.005(5)
C48 0.030(7) 0.039(8) 0.043(8) -0.001(6) -0.003(6) -0.007(6)
C49 0.040(8) 0.035(8) 0.041(8) -0.003(6) 0.004(6) -0.001(6)
N5 0.043(7) 0.035(6) 0.038(6) -0.018(5) -0.012(5) 0.015(5)
C51 0.038(6) 0.023(5) 0.035(6) -0.012(5) -0.012(5) 0.002(5)
C52 0.034(7) 0.042(8) 0.041(8) -0.021(6) -0.011(6) 0.017(6)
C53 0.042(9) 0.047(9) 0.066(10) -0.024(8) 0.002(8) 0.016(7)
C54 0.054(11) 0.066(12) 0.115(16) -0.027(12) 0.020(11) 0.019(9)
C55 0.070(13) 0.065(12) 0.108(15) -0.032(12) 0.017(12) 0.025(10)
C56 0.056(10) 0.039(9) 0.070(11) -0.023(8) 0.002(8) 0.015(8)
C57 0.051(9) 0.040(8) 0.038(8) -0.018(6) -0.007(7) 0.015(7)
C58 0.044(10) 0.051(11) 0.090(14) -0.016(10) 0.013(9) 0.002(8)
C59 0.077(12) 0.031(8) 0.046(9) 0.000(7) -0.005(8) 0.007(8)
N6 0.037(7) 0.051(8) 0.032(6) -0.002(6) -0.001(5) -0.013(6)
C61 0.032(7) 0.037(7) 0.023(6) -0.007(6) -0.006(5) -0.014(6)
C62 0.033(7) 0.058(9) 0.026(7) 0.010(6) -0.005(6) -0.013(7)
C63 0.085(12) 0.047(9) 0.033(8) -0.001(7) -0.016(8) -0.028(9)
C64 0.097(14) 0.055(10) 0.034(8) 0.010(8) -0.021(9) -0.032(10)
C65 0.059(11) 0.093(14) 0.057(11) 0.041(11) -0.016(9) -0.030(10)
C66 0.052(10) 0.100(15) 0.068(12) 0.041(11) 0.016(9) 0.017(10)
C67 0.053(10) 0.072(11) 0.050(9) 0.030(9) 0.006(8) 0.007(9)
C68 0.125(15) 0.064(11) 0.068(11) -0.013(10) 0.026(11) -0.011(11)
C69 0.088(13) 0.086(13) 0.069(11) 0.017(10) 0.040(10) 0.029(11)
N7 0.026(6) 0.067(9) 0.053(8) -0.026(7) -0.012(6) 0.015(6)
C71 0.026(7) 0.034(7) 0.053(9) -0.030(7) -0.010(6) 0.019(6)
C72 0.030(7) 0.070(10) 0.036(7) -0.020(7) -0.015(6) 0.010(7)
C73 0.036(8) 0.097(13) 0.041(8) -0.028(9) -0.003(7) 0.017(8)
C74 0.038(9) 0.104(14) 0.041(9) -0.027(9) -0.015(7) 0.004(9)
C75 0.035(8) 0.098(14) 0.044(9) -0.014(9) -0.009(7) 0.001(9)
C76 0.033(8) 0.086(12) 0.047(9) -0.013(9) -0.004(7) 0.007(8)
C77 0.023(7) 0.073(11) 0.044(8) -0.014(8) 0.000(6) 0.011(7)
C78 0.053(10) 0.091(12) 0.052(9) -0.031(9) 0.005(8) 0.022(9)
C79 0.040(9) 0.085(13) 0.045(9) -0.019(9) -0.004(7) 0.023(9)
N8 0.030(6) 0.022(5) 0.047(7) -0.020(5) 0.000(5) 0.010(4)
C81 0.045(8) 0.019(6) 0.019(6) -0.004(5) -0.002(5) 0.014(5)
C82 0.031(7) 0.044(8) 0.018(6) -0.013(5) -0.006(5) 0.006(6)
C83 0.043(8) 0.044(8) 0.033(7) -0.004(6) 0.005(6) 0.008(7)
C84 0.078(11) 0.019(7) 0.042(8) -0.005(6) 0.000(8) 0.006(7)
C85 0.055(7) 0.035(6) 0.043(7) -0.023(6) -0.001(6) 0.010(6)
C86 0.040(8) 0.041(8) 0.048(8) -0.026(7) 0.018(7) 0.006(6)
C87 0.031(7) 0.042(8) 0.037(7) -0.023(6) 0.002(6) 0.004(6)
C88 0.078(13) 0.046(10) 0.048(10) -0.008(8) 0.010(9) -0.005(9)
C89 0.056(10) 0.041(9) 0.055(10) -0.007(7) 0.023(8) -0.002(7)
N9 0.027(6) 0.032(6) 0.031(6) -0.006(5) -0.001(4) 0.009(5)
C91 0.021(6) 0.035(7) 0.024(6) 0.000(5) 0.001(5) 0.007(5)
C92 0.029(6) 0.014(5) 0.031(6) -0.008(5) -0.004(5) 0.003(5)
C93 0.025(6) 0.024(6) 0.027(6) -0.006(5) -0.001(5) -0.001(5)
C94 0.038(7) 0.024(6) 0.032(7) 0.000(5) -0.013(6) 0.000(5)
C95 0.044(8) 0.023(6) 0.031(7) -0.007(5) -0.003(6) 0.012(6)
C96 0.028(6) 0.029(7) 0.033(7) -0.001(5) -0.001(5) 0.005(5)
C97 0.020(6) 0.026(6) 0.026(6) -0.002(5) 0.002(5) 0.001(5)
C98 0.053(9) 0.029(7) 0.033(7) -0.011(6) 0.011(6) -0.012(6)
C99 0.043(8) 0.027(7) 0.043(8) 0.003(6) 0.006(6) 0.004(6)
N10 0.048(7) 0.035(6) 0.020(5) -0.004(5) -0.002(5) -0.011(5)
C101 0.036(7) 0.023(6) 0.037(8) 0.001(5) -0.005(6) -0.013(5)
C102 0.031(6) 0.021(6) 0.027(6) -0.003(5) 0.003(5) -0.010(5)
C103 0.031(7) 0.020(6) 0.049(8) -0.003(6) 0.007(6) -0.005(5)
C104 0.048(9) 0.045(9) 0.070(11) -0.026(8) 0.022(8) -0.013(7)
C105 0.073(12) 0.075(12) 0.033(8) -0.017(8) 0.023(8) -0.028(10)
C106 0.062(10) 0.070(11) 0.022(7) -0.002(7) -0.002(7) -0.009(9)
C107 0.030(7) 0.041(8) 0.032(7) -0.005(6) -0.001(5) -0.006(6)
C108 0.053(10) 0.021(7) 0.079(12) -0.003(7) -0.010(9) 0.007(7)
C109 0.036(9) 0.066(11) 0.055(10) -0.017(9) -0.009(7) 0.007(8)
C201 0.131(8) 0.127(8) 0.131(8) -0.001(6) 0.020(6) 0.005(6)
C202 0.125(8) 0.123(8) 0.126(8) 0.000(6) 0.017(6) 0.004(6)
C203 0.121(8) 0.118(8) 0.120(8) -0.001(7) 0.014(6) 0.002(6)
C204 0.122(8) 0.119(8) 0.124(8) -0.004(6) 0.013(6) 0.001(6)
C205 0.121(8) 0.122(8) 0.123(8) -0.004(6) 0.019(6) -0.002(6)
C206 0.128(8) 0.127(8) 0.128(8) -0.005(7) 0.017(6) 0.002(6)
C207 0.156(15) 0.149(15) 0.150(15) 0.006(13) 0.035(13) 0.012(13)
C301 0.112(7) 0.109(7) 0.106(7) 0.000(6) 0.016(6) -0.004(6)
C302 0.113(8) 0.112(8) 0.110(8) 0.000(6) 0.014(6) -0.002(6)
C303 0.119(8) 0.117(8) 0.116(8) -0.001(6) 0.014(6) -0.001(6)
C304 0.121(8) 0.117(8) 0.116(8) -0.003(6) 0.013(6) -0.002(6)
C305 0.120(8) 0.118(8) 0.118(8) -0.002(6) 0.013(6) 0.000(6)
C306 0.118(8) 0.114(8) 0.112(8) -0.002(6) 0.015(6) -0.002(6)
C307 0.108(13) 0.106(13) 0.104(13) 0.008(11) 0.005(11) -0.016(11)

loop_
_atom_type_symbol
_atom_type_description
_atom_type_scat_dispersion_real
_atom_type_scat_dispersion_imag
_atom_type_scat_source
C C 0.0033 0.0016 'International Tables Vol C Tables 4.2.6.8 and 6.1.1.4'
H H 0.0000 0.0000 'International Tables Vol C Tables 4.2.6.8 and 6.1.1.4'
N N 0.0061 0.0033 'International Tables Vol C Tables 4.2.6.8 and 6.1.1.4'
Pt Pt -1.7033 8.3905 'International Tables Vol C Tables 4.2.6.8 and 6.1.1.4'

loop_
_geom_angle_atom_site_label_1
_geom_angle_atom_site_label_2
_geom_angle_atom_site_label_3
_geom_angle
_geom_angle_site_symmetry_1
_geom_angle_site_symmetry_3
C11 Pt1 C21 99.2(5) . .
C11 Pt1 C41 103.8(5) . .
C21 Pt1 C41 157.0(5) . .
C11 Pt1 Pt3 151.6(4) . .
C21 Pt1 Pt3 108.9(3) . .
C41 Pt1 Pt3 48.2(3) . .
C11 Pt1 Pt2 146.8(4) . .
C21 Pt1 Pt2 47.9(3) . .
C41 Pt1 Pt2 109.2(3) . .
Pt3 Pt1 Pt2 61.031(17) . .
C61 Pt2 C21 96.9(5) . .
C61 Pt2 C31 96.4(5) . .
C21 Pt2 C31 107.2(5) . .
C61 Pt2 C51 105.3(5) . .
C21 Pt2 C51 101.9(5) . .
C31 Pt2 C51 141.0(5) . .
C61 Pt2 Pt1 146.2(4) . .
C21 Pt2 Pt1 49.4(4) . .
C31 Pt2 Pt1 92.4(3) . .
C51 Pt2 Pt1 87.3(3) . .
C61 Pt2 Pt3 154.4(4) . .
C21 Pt2 Pt3 108.5(4) . .
C31 Pt2 Pt3 73.7(3) . .
C51 Pt2 Pt3 72.9(4) . .
Pt1 Pt2 Pt3 59.128(17) . .
C61 Pt2 Pt5 94.1(4) . .
C21 Pt2 Pt5 151.1(4) . .
C31 Pt2 Pt5 44.7(3) . .
C51 Pt2 Pt5 100.8(3) . .
Pt1 Pt2 Pt5 114.60(2) . .
Pt3 Pt2 Pt5 62.049(17) . .
C61 Pt2 Pt4 98.1(4) . .
C21 Pt2 Pt4 145.4(4) . .
C31 Pt2 Pt4 101.9(3) . .
C51 Pt2 Pt4 43.9(3) . .
Pt1 Pt2 Pt4 111.93(2) . .
Pt3 Pt2 Pt4 62.323(18) . .
Pt5 Pt2 Pt4 57.905(16) . .
C101 Pt3 C41 102.5(5) . .
C101 Pt3 Pt1 152.8(4) . .
C41 Pt3 Pt1 50.6(4) . .
C101 Pt3 Pt2 147.0(4) . .
C41 Pt3 Pt2 110.4(4) . .
Pt1 Pt3 Pt2 59.840(17) . .
C101 Pt3 Pt5 88.7(4) . .
C41 Pt3 Pt5 153.5(3) . .
Pt1 Pt3 Pt5 113.93(2) . .
Pt2 Pt3 Pt5 60.586(17) . .
C101 Pt3 Pt4 93.7(4) . .
C41 Pt3 Pt4 143.9(4) . .
Pt1 Pt3 Pt4 110.96(2) . .
Pt2 Pt3 Pt4 60.445(17) . .
Pt5 Pt3 Pt4 56.905(16) . .
C71 Pt4 C51 99.3(5) . .
C71 Pt4 C81 91.6(5) . .
C51 Pt4 C81 168.9(5) . .
C71 Pt4 Pt5 139.4(4) . .
C51 Pt4 Pt5 121.0(4) . .
C81 Pt4 Pt5 48.0(4) . .
C71 Pt4 Pt2 154.1(4) . .
C51 Pt4 Pt2 61.4(4) . .
C81 Pt4 Pt2 107.6(3) . .
Pt5 Pt4 Pt2 61.043(17) . .
C71 Pt4 Pt3 139.9(5) . .
C51 Pt4 Pt3 77.8(4) . .
C81 Pt4 Pt3 95.2(4) . .
Pt5 Pt4 Pt3 61.336(17) . .
Pt2 Pt4 Pt3 57.232(16) . .
C91 Pt5 C81 98.7(5) . .
C91 Pt5 C31 94.1(5) . .
C81 Pt5 C31 166.8(5) . .
C91 Pt5 Pt4 146.2(4) . .
C81 Pt5 Pt4 47.6(3) . .
C31 Pt5 Pt4 119.5(4) . .
C91 Pt5 Pt2 149.5(4) . .
C81 Pt5 Pt2 107.3(3) . .
C31 Pt5 Pt2 59.5(4) . .
Pt4 Pt5 Pt2 61.052(17) . .
C91 Pt5 Pt3 136.7(4) . .
C81 Pt5 Pt3 95.3(3) . .
C31 Pt5 Pt3 77.7(4) . .
Pt4 Pt5 Pt3 61.759(17) . .
Pt2 Pt5 Pt3 57.364(16) . .
C11 N1 C12 176.2(15) . .
N1 C11 Pt1 176.1(13) . .
C17 C12 N1 117.8(15) . .
C17 C12 C13 124.7(13) . .
N1 C12 C13 117.5(15) . .
C14 C13 C12 115.2(18) . .
C14 C13 C18 122.6(17) . .
C12 C13 C18 122.2(13) . .
C13 C14 C15 121(2) . .
C13 C14 H14 119.4 . .
C15 C14 H14 119.4 . .
C16 C15 C14 121.1(17) . .
C16 C15 H15 119.4 . .
C14 C15 H15 119.4 . .
C15 C16 C17 120(2) . .
C15 C16 H16 119.8 . .
C17 C16 H16 119.8 . .
C12 C17 C16 117.3(18) . .
C12 C17 C19 121.6(13) . .
C16 C17 C19 121.0(17) . .
C13 C18 H18A 109.5 . .
C13 C18 H18B 109.5 . .
H18A C18 H18B 109.5 . .
C13 C18 H18C 109.5 . .
H18A C18 H18C 109.5 . .
H18B C18 H18C 109.5 . .
C17 C19 H19A 109.5 . .
C17 C19 H19B 109.5 . .
H19A C19 H19B 109.5 . .
C17 C19 H19C 109.5 . .
H19A C19 H19C 109.5 . .
H19B C19 H19C 109.5 . .
C21 N2 C22 126.1(12) . .
N2 C21 Pt2 134.9(10) . .
N2 C21 Pt1 142.4(9) . .
Pt2 C21 Pt1 82.7(5) . .
C23 C22 C27 122.7(13) . .
C23 C22 N2 118.6(12) . .
C27 C22 N2 118.7(13) . .
C22 C23 C24 117.2(13) . .
C22 C23 C28 121.8(13) . .
C24 C23 C28 121.0(14) . .
C25 C24 C23 122.2(14) . .
C25 C24 H24 118.9 . .
C23 C24 H24 118.9 . .
C24 C25 C26 118.7(13) . .
C24 C25 H25 120.6 . .
C26 C25 H25 120.6 . .
C25 C26 C27 121.9(14) . .
C25 C26 H26 119.1 . .
C27 C26 H26 119.1 . .
C26 C27 C22 117.3(14) . .
C26 C27 C29 122.4(15) . .
C22 C27 C29 120.2(14) . .
C23 C28 H28A 109.5 . .
C23 C28 H28B 109.5 . .
H28A C28 H28B 109.5 . .
C23 C28 H28C 109.5 . .
H28A C28 H28C 109.5 . .
H28B C28 H28C 109.5 . .
C27 C29 H29A 109.5 . .
C27 C29 H29B 109.5 . .
H29A C29 H29B 109.5 . .
C27 C29 H29C 109.5 . .
H29A C29 H29C 109.5 . .
H29B C29 H29C 109.5 . .
C31 N3 C32 170.6(14) . .
N3 C31 Pt5 159.3(11) . .
N3 C31 Pt2 124.6(10) . .
Pt5 C31 Pt2 75.8(4) . .
N3 C32 C37 118.5(12) . .
N3 C32 C33 117.3(13) . .
C37 C32 C33 124.1(12) . .
C34 C33 C32 116.7(16) . .
C34 C33 C38 122.7(15) . .
C32 C33 C38 120.5(13) . .
C35 C34 C33 121.5(16) . .
C35 C34 H34 119.3 . .
C33 C34 H34 119.3 . .
C34 C35 C36 121.1(14) . .
C34 C35 H35 119.4 . .
C36 C35 H35 119.4 . .
C35 C36 C37 120.4(16) . .
C35 C36 H36 119.8 . .
C37 C36 H36 119.8 . .
C32 C37 C36 116.3(14) . .
C32 C37 C39 121.3(12) . .
C36 C37 C39 122.5(15) . .
C33 C38 H38A 109.5 . .
C33 C38 H38B 109.5 . .
H38A C38 H38B 109.5 . .
C33 C38 H38C 109.5 . .
H38A C38 H38C 109.5 . .
H38B C38 H38C 109.5 . .
C37 C39 H39A 109.5 . .
C37 C39 H39B 109.5 . .
H39A C39 H39B 109.5 . .
C37 C39 H39C 109.5 . .
H39A C39 H39C 109.5 . .
H39B C39 H39C 109.5 . .
C41 N4 C42 125.0(11) . .
N4 C41 Pt3 135.9(9) . .
N4 C41 Pt1 142.6(10) . .
Pt3 C41 Pt1 81.2(5) . .
C47 C42 N4 120.3(11) . .
C47 C42 C43 121.5(12) . .
N4 C42 C43 118.1(12) . .
C44 C43 C42 115.6(12) . .
C44 C43 C48 123.0(12) . .
C42 C43 C48 121.4(12) . .
C45 C44 C43 123.7(13) . .
C45 C44 H44 118.2 . .
C43 C44 H44 118.2 . .
C44 C45 C46 118.6(13) . .
C44 C45 H45 120.7 . .
C46 C45 H45 120.7 . .
C47 C46 C45 120.6(13) . .
C47 C46 H46 119.7 . .
C45 C46 H46 119.7 . .
C42 C47 C46 120.1(12) . .
C42 C47 C49 119.2(12) . .
C46 C47 C49 120.7(13) . .
C43 C48 H48A 109.5 . .
C43 C48 H48B 109.5 . .
H48A C48 H48B 109.5 . .
C43 C48 H48C 109.5 . .
H48A C48 H48C 109.5 . .
H48B C48 H48C 109.5 . .
C47 C49 H49A 109.5 . .
C47 C49 H49B 109.5 . .
H49A C49 H49B 109.5 . .
C47 C49 H49C 109.5 . .
H49A C49 H49C 109.5 . .
H49B C49 H49C 109.5 . .
C51 N5 C52 173.9(15) . .
N5 C51 Pt4 161.4(11) . .
N5 C51 Pt2 122.6(10) . .
Pt4 C51 Pt2 74.8(4) . .
C53 C52 N5 117.7(15) . .
C53 C52 C57 123.6(14) . .
N5 C52 C57 118.6(15) . .
C52 C53 C54 117.7(18) . .
C52 C53 C58 119.5(14) . .
C54 C53 C58 122.7(18) . .
C53 C54 C55 120(2) . .
C53 C54 H54 119.8 . .
C55 C54 H54 119.8 . .
C56 C55 C54 120.0(18) . .
C56 C55 H55 120.0 . .
C54 C55 H55 120.0 . .
C55 C56 C57 122.1(18) . .
C55 C56 H56 119.0 . .
C57 C56 H56 119.0 . .
C56 C57 C52 115.9(16) . .
C56 C57 C59 120.2(16) . .
C52 C57 C59 123.8(13) . .
C53 C58 H58A 109.5 . .
C53 C58 H58B 109.5 . .
H58A C58 H58B 109.5 . .
C53 C58 H58C 109.5 . .
H58A C58 H58C 109.5 . .
H58B C58 H58C 109.5 . .
C57 C59 H59A 109.5 . .
C57 C59 H59B 109.5 . .
H59A C59 H59B 109.5 . .
C57 C59 H59C 109.5 . .
H59A C59 H59C 109.5 . .
H59B C59 H59C 109.5 . .
C61 N6 C62 176.8(16) . .
N6 C61 Pt2 174.9(13) . .
C67 C62 C63 122.9(16) . .
C67 C62 N6 117.4(16) . .
C63 C62 N6 119.5(15) . .
C62 C63 C64 117.6(19) . .
C62 C63 C68 121.6(16) . .
C64 C63 C68 120.8(18) . .
C63 C64 C65 119.9(19) . .
C63 C64 H64 120.1 . .
C65 C64 H64 120.1 . .
C66 C65 C64 119.9(18) . .
C66 C65 H65 120.0 . .
C64 C65 H65 120.0 . .
C65 C66 C67 122(2) . .
C65 C66 H66 119.1 . .
C67 C66 H66 119.1 . .
C62 C67 C66 118(2) . .
C62 C67 C69 120.6(16) . .
C66 C67 C69 121.7(19) . .
C63 C68 H68A 109.5 . .
C63 C68 H68B 109.5 . .
H68A C68 H68B 109.5 . .
C63 C68 H68C 109.5 . .
H68A C68 H68C 109.5 . .
H68B C68 H68C 109.5 . .
C67 C69 H69A 109.5 . .
C67 C69 H69B 109.5 . .
H69A C69 H69B 109.5 . .
C67 C69 H69C 109.5 . .
H69A C69 H69C 109.5 . .
H69B C69 H69C 109.5 . .
C71 N7 C72 179.1(16) . .
N7 C71 Pt4 174.7(12) . .
C77 C72 C73 124.4(13) . .
C77 C72 N7 118.6(13) . .
C73 C72 N7 117.1(14) . .
C72 C73 C74 115.6(15) . .
C72 C73 C78 122.2(14) . .
C74 C73 C78 122.0(15) . .
C75 C74 C73 121.7(16) . .
C75 C74 H74 119.2 . .
C73 C74 H74 119.2 . .
C74 C75 C76 121.2(15) . .
C74 C75 H75 119.4 . .
C76 C75 H75 119.4 . .
C77 C76 C75 119.2(16) . .
C77 C76 H76 120.4 . .
C75 C76 H76 120.4 . .
C72 C77 C76 117.8(15) . .
C72 C77 C79 120.6(13) . .
C76 C77 C79 121.6(14) . .
C73 C78 H78A 109.5 . .
C73 C78 H78B 109.5 . .
H78A C78 H78B 109.5 . .
C73 C78 H78C 109.5 . .
H78A C78 H78C 109.5 . .
H78B C78 H78C 109.5 . .
C77 C79 H79A 109.5 . .
C77 C79 H79B 109.5 . .
H79A C79 H79B 109.5 . .
C77 C79 H79C 109.5 . .
H79A C79 H79C 109.5 . .
H79B C79 H79C 109.5 . .
C81 N8 C82 125.3(11) . .
N8 C81 Pt4 134.7(10) . .
N8 C81 Pt5 140.2(10) . .
Pt4 C81 Pt5 84.4(5) . .
C87 C82 C83 121.1(13) . .
C87 C82 N8 119.5(13) . .
C83 C82 N8 119.3(12) . .
C84 C83 C82 117.8(14) . .
C84 C83 C88 123.3(15) . .
C82 C83 C88 118.9(13) . .
C83 C84 C85 122.2(15) . .
C83 C84 H84 118.9 . .
C85 C84 H84 118.9 . .
C84 C85 C86 119.3(13) . .
C84 C85 H85 120.3 . .
C86 C85 H85 120.3 . .
C85 C86 C87 120.1(14) . .
C85 C86 H86 119.9 . .
C87 C86 H86 119.9 . .
C82 C87 C86 119.4(15) . .
C82 C87 C89 120.9(13) . .
C86 C87 C89 119.6(14) . .
C83 C88 H88A 109.5 . .
C83 C88 H88B 109.5 . .
H88A C88 H88B 109.5 . .
C83 C88 H88C 109.5 . .
H88A C88 H88C 109.5 . .
H88B C88 H88C 109.5 . .
C87 C89 H89A 109.5 . .
C87 C89 H89B 109.5 . .
H89A C89 H89B 109.5 . .
C87 C89 H89C 109.5 . .
H89A C89 H89C 109.5 . .
H89B C89 H89C 109.5 . .
C91 N9 C92 178.2(13) . .
N9 C91 Pt5 175.0(12) . .
C97 C92 N9 119.3(11) . .
C97 C92 C93 124.1(11) . .
N9 C92 C93 116.6(12) . .
C94 C93 C92 115.7(12) . .
C94 C93 C98 123.7(12) . .
C92 C93 C98 120.5(12) . .
C95 C94 C93 121.7(13) . .
C95 C94 H94 119.1 . .
C93 C94 H94 119.1 . .
C94 C95 C96 120.6(12) . .
C94 C95 H95 119.7 . .
C96 C95 H95 119.7 . .
C97 C96 C95 119.8(13) . .
C97 C96 H96 120.1 . .
C95 C96 H96 120.1 . .
C92 C97 C96 118.0(12) . .
C92 C97 C99 121.2(11) . .
C96 C97 C99 120.8(12) . .
C93 C98 H98A 109.5 . .
C93 C98 H98B 109.5 . .
H98A C98 H98B 109.5 . .
C93 C98 H98C 109.5 . .
H98A C98 H98C 109.5 . .
H98B C98 H98C 109.5 . .
C97 C99 H99A 109.5 . .
C97 C99 H99B 109.5 . .
H99A C99 H99B 109.5 . .
C97 C99 H99C 109.5 . .
H99A C99 H99C 109.5 . .
H99B C99 H99C 109.5 . .
C101 N10 C102 178.8(14) . .
N10 C101 Pt3 177.8(14) . .
C103 C102 N10 119.2(12) . .
C103 C102 C107 123.5(13) . .
N10 C102 C107 117.3(12) . .
C102 C103 C104 117.0(14) . .
C102 C103 C108 120.2(14) . .
C104 C103 C108 122.9(15) . .
C105 C104 C103 121.0(16) . .
C105 C104 H104 119.5 . .
C103 C104 H104 119.5 . .
C104 C105 C106 121.9(15) . .
C104 C105 H105 119.0 . .
C106 C105 H105 119.0 . .
C105 C106 C107 119.8(15) . .
C105 C106 H106 120.1 . .
C107 C106 H106 120.1 . .
C106 C107 C102 116.7(14) . .
C106 C107 C109 122.6(14) . .
C102 C107 C109 120.7(13) . .
C103 C108 H10A 109.5 . .
C103 C108 H10B 109.5 . .
H10A C108 H10B 109.5 . .
C103 C108 H10C 109.5 . .
H10A C108 H10C 109.5 . .
H10B C108 H10C 109.5 . .
C107 C109 H10D 109.5 . .
C107 C109 H10E 109.5 . .
H10D C109 H10E 109.5 . .
C107 C109 H10F 109.5 . .
H10D C109 H10F 109.5 . .
H10E C109 H10F 109.5 . .
C202 C201 C206 120.0 . .
C202 C201 C207 120.6(8) . .
C206 C201 C207 119.3(8) . .
C201 C202 C203 120.0 . .
C201 C202 H202 120.0 . .
C203 C202 H202 120.0 . .
C204 C203 C202 120.0 . .
C204 C203 H203 120.0 . .
C202 C203 H203 120.0 . .
C203 C204 C205 120.0 . .
C203 C204 H204 120.0 . .
C205 C204 H204 120.0 . .
C204 C205 C206 120.0 . .
C204 C205 H205 120.0 . .
C206 C205 H205 120.0 . .
C205 C206 C201 120.0 . .
C205 C206 H206 120.0 . .
C201 C206 H206 120.0 . .
C201 C207 H20A 109.5 . .
C201 C207 H20B 109.5 . .
H20A C207 H20B 109.5 . .
C201 C207 H20C 109.5 . .
H20A C207 H20C 109.5 . .
H20B C207 H20C 109.5 . .
C302 C301 C306 120.0 . .
C302 C301 C307 120.4(7) . .
C306 C301 C307 119.6(7) . .
C301 C302 C303 120.0 . .
C301 C302 H302 120.0 . .
C303 C302 H302 120.0 . .
C302 C303 C304 120.0 . .
C302 C303 H303 120.0 . .
C304 C303 H303 120.0 . .
C305 C304 C303 120.0 . .
C305 C304 H304 120.0 . .
C303 C304 H304 120.0 . .
C304 C305 C306 120.0 . .
C304 C305 H305 120.0 . .
C306 C305 H305 120.0 . .
C305 C306 C301 120.0 . .
C305 C306 H306 120.0 . .
C301 C306 H306 120.0 . .
C301 C307 H30A 109.5 . .
C301 C307 H30B 109.5 . .
H30A C307 H30B 109.5 . .
C301 C307 H30C 109.5 . .
H30A C307 H30C 109.5 . .
H30B C307 H30C 109.5 . .

loop_
_geom_bond_atom_site_label_1
_geom_bond_atom_site_label_2
_geom_bond_distance
_geom_bond_site_symmetry_2
Pt1 C11 1.929(13) .
Pt1 C21 2.048(13) .
Pt1 C41 2.077(13) .
Pt1 Pt3 2.6561(6) .
Pt1 Pt2 2.6756(7) .
Pt2 C61 1.928(14) .
Pt2 C21 2.000(12) .
Pt2 C31 2.489(12) .
Pt2 C51 2.548(13) .
Pt2 Pt3 2.7074(7) .
Pt2 Pt5 2.8005(6) .
Pt2 Pt4 2.8008(6) .
Pt3 C101 1.913(14) .
Pt3 C41 2.004(12) .
Pt3 Pt5 2.8399(7) .
Pt3 Pt4 2.8513(7) .
Pt4 C71 1.916(13) .
Pt4 C51 2.012(13) .
Pt4 C81 2.013(11) .
Pt4 Pt5 2.7115(7) .
Pt5 C91 1.919(13) .
Pt5 C81 2.025(13) .
Pt5 C31 2.034(13) .
N1 C11 1.142(16) .
N1 C12 1.406(16) .
C12 C17 1.37(2) .
C12 C13 1.41(2) .
C13 C14 1.39(2) .
C13 C18 1.49(3) .
C14 C15 1.40(3) .
C14 H14 0.9500 .
C15 C16 1.35(3) .
C15 H15 0.9500 .
C16 C17 1.40(2) .
C16 H16 0.9500 .
C17 C19 1.48(3) .
C18 H18A 0.9800 .
C18 H18B 0.9800 .
C18 H18C 0.9800 .
C19 H19A 0.9800 .
C19 H19B 0.9800 .
C19 H19C 0.9800 .
N2 C21 1.242(17) .
N2 C22 1.417(16) .
C22 C23 1.38(2) .
C22 C27 1.40(2) .
C23 C24 1.401(18) .
C23 C28 1.49(2) .
C24 C25 1.37(2) .
C24 H24 0.9500 .
C25 C26 1.38(2) .
C25 H25 0.9500 .
C26 C27 1.39(2) .
C26 H26 0.9500 .
C27 C29 1.50(2) .
C28 H28A 0.9800 .
C28 H28B 0.9800 .
C28 H28C 0.9800 .
C29 H29A 0.9800 .
C29 H29B 0.9800 .
C29 H29C 0.9800 .
N3 C31 1.148(16) .
N3 C32 1.384(15) .
C32 C37 1.40(2) .
C32 C33 1.40(2) .
C33 C34 1.37(2) .
C33 C38 1.47(2) .
C34 C35 1.37(3) .
C34 H34 0.9500 .
C35 C36 1.38(3) .
C35 H35 0.9500 .
C36 C37 1.403(18) .
C36 H36 0.9500 .
C37 C39 1.48(2) .
C38 H38A 0.9800 .
C38 H38B 0.9800 .
C38 H38C 0.9800 .
C39 H39A 0.9800 .
C39 H39B 0.9800 .
C39 H39C 0.9800 .
N4 C41 1.220(17) .
N4 C42 1.423(17) .
C42 C47 1.360(19) .
C42 C43 1.428(17) .
C43 C44 1.406(19) .
C43 C48 1.460(19) .
C44 C45 1.36(2) .
C44 H44 0.9500 .
C45 C46 1.39(2) .
C45 H45 0.9500 .
C46 C47 1.387(19) .
C46 H46 0.9500 .
C47 C49 1.513(19) .
C48 H48A 0.9800 .
C48 H48B 0.9800 .
C48 H48C 0.9800 .
C49 H49A 0.9800 .
C49 H49B 0.9800 .
C49 H49C 0.9800 .
N5 C51 1.164(17) .
N5 C52 1.382(17) .
C52 C53 1.36(2) .
C52 C57 1.40(2) .
C53 C54 1.38(2) .
C53 C58 1.51(2) .
C54 C55 1.40(3) .
C54 H54 0.9500 .
C55 C56 1.35(3) .
C55 H55 0.9500 .
C56 C57 1.39(2) .
C56 H56 0.9500 .
C57 C59 1.48(2) .
C58 H58A 0.9800 .
C58 H58B 0.9800 .
C58 H58C 0.9800 .
C59 H59A 0.9800 .
C59 H59B 0.9800 .
C59 H59C 0.9800 .
N6 C61 1.145(18) .
N6 C62 1.400(19) .
C62 C67 1.38(2) .
C62 C63 1.38(2) .
C63 C64 1.39(2) .
C63 C68 1.51(3) .
C64 C65 1.40(3) .
C64 H64 0.9500 .
C65 C66 1.35(3) .
C65 H65 0.9500 .
C66 C67 1.38(3) .
C66 H66 0.9500 .
C67 C69 1.49(3) .
C68 H68A 0.9800 .
C68 H68B 0.9800 .
C68 H68C 0.9800 .
C69 H69A 0.9800 .
C69 H69B 0.9800 .
C69 H69C 0.9800 .
N7 C71 1.153(17) .
N7 C72 1.398(17) .
C72 C77 1.38(2) .
C72 C73 1.39(2) .
C73 C74 1.40(2) .
C73 C78 1.50(2) .
C74 C75 1.35(2) .
C74 H74 0.9500 .
C75 C76 1.40(2) .
C75 H75 0.9500 .
C76 C77 1.38(2) .
C76 H76 0.9500 .
C77 C79 1.51(2) .
C78 H78A 0.9800 .
C78 H78B 0.9800 .
C78 H78C 0.9800 .
C79 H79A 0.9800 .
C79 H79B 0.9800 .
C79 H79C 0.9800 .
N8 C81 1.230(16) .
N8 C82 1.428(16) .
C82 C87 1.376(19) .
C82 C83 1.39(2) .
C83 C84 1.37(2) .
C83 C88 1.51(2) .
C84 C85 1.37(2) .
C84 H84 0.9500 .
C85 C86 1.37(2) .
C85 H85 0.9500 .
C86 C87 1.383(18) .
C86 H86 0.9500 .
C87 C89 1.51(2) .
C88 H88A 0.9800 .
C88 H88B 0.9800 .
C88 H88C 0.9800 .
C89 H89A 0.9800 .
C89 H89B 0.9800 .
C89 H89C 0.9800 .
N9 C91 1.149(16) .
N9 C92 1.403(15) .
C92 C97 1.369(18) .
C92 C93 1.413(17) .
C93 C94 1.380(18) .
C93 C98 1.483(18) .
C94 C95 1.38(2) .
C94 H94 0.9500 .
C95 C96 1.395(19) .
C95 H95 0.9500 .
C96 C97 1.382(17) .
C96 H96 0.9500 .
C97 C99 1.506(18) .
C98 H98A 0.9800 .
C98 H98B 0.9800 .
C98 H98C 0.9800 .
C99 H99A 0.9800 .
C99 H99B 0.9800 .
C99 H99C 0.9800 .
N10 C101 1.156(17) .
N10 C102 1.382(16) .
C102 C103 1.370(19) .
C102 C107 1.397(18) .
C103 C104 1.37(2) .
C103 C108 1.50(2) .
C104 C105 1.35(3) .
C104 H104 0.9500 .
C105 C106 1.37(3) .
C105 H105 0.9500 .
C106 C107 1.38(2) .
C106 H106 0.9500 .
C107 C109 1.50(2) .
C108 H10A 0.9800 .
C108 H10B 0.9800 .
C108 H10C 0.9800 .
C109 H10D 0.9800 .
C109 H10E 0.9800 .
C109 H10F 0.9800 .
C201 C202 1.3900 .
C201 C206 1.3900 .
C201 C207 1.499(18) .
C202 C203 1.3900 .
C202 H202 0.9500 .
C203 C204 1.3900 .
C203 H203 0.9500 .
C204 C205 1.3900 .
C204 H204 0.9500 .
C205 C206 1.3900 .
C205 H205 0.9500 .
C206 H206 0.9500 .
C207 H20A 0.9800 .
C207 H20B 0.9800 .
C207 H20C 0.9800 .
C301 C302 1.3900 .
C301 C306 1.3900 .
C301 C307 1.509(17) .
C302 C303 1.3900 .
C302 H302 0.9500 .
C303 C304 1.3900 .
C303 H303 0.9500 .
C304 C305 1.3900 .
C304 H304 0.9500 .
C305 C306 1.3900 .
C305 H305 0.9500 .
C306 H306 0.9500 .
C307 H30A 0.9800 .
C307 H30B 0.9800 .
C307 H30C 0.9800 .
